data_4517889
loop_
_publ_author_name
'Abe, Haruka'
'Kawasaki, Ayumi'
'Takeda, Takashi'
'Hoshino, Norihisa'
'Matsuda, Wakana'
'Seki, Shu'
'Akutagawa, Tomoyuki'

_publ_section_title
;
 Switching of Electron and Ion Conductions by Reversible H2O Sorption in
 n-Type Organic Semiconductors
;
_journal_name_full 'ACS Applied Materials &amp; Interfaces'
_journal_paper_doi 10.1021/acsami.0c09501
_journal_year 2020
_chemical_formula_moiety 'C20 H20 K2 N2 O12'
_chemical_formula_sum 'C20 H20 K2 N2 O12'
_chemical_formula_weight 558.58
_space_group_crystal_system monoclinic
_space_group_IT_number 14
_space_group_name_Hall '-P 2ybc'
_space_group_name_H-M_alt 'P 1 21/c 1'
_atom_sites_solution_hydrogens geom
_atom_sites_solution_primary direct
_atom_sites_solution_secondary difmap
_cell_angle_alpha 90.0000
_cell_angle_beta 91.2120
_cell_angle_gamma 90.0000
_cell_formula_units_Z 2
_cell_length_a 16.2707
_cell_length_b 8.4478
_cell_length_c 8.1981
_cell_measurement_reflns_used 2181
_cell_measurement_temperature 100
_cell_measurement_theta_max 61.52
_cell_measurement_theta_min 5.24
_cell_volume 1126.590
_computing_cell_refinement 'RAPID AUTO'
_computing_data_collection 'RAPID AUTO (Rigaku, ????)'
_computing_data_reduction 'RAPID AUTO'
_computing_molecular_graphics 'CrystalStructure 4.3'
_computing_publication_material 'CrystalStructure 4.3 (Rigaku, 2018)'
_computing_structure_refinement 'SHELXL97 (Sheldrick, 2008)'
_computing_structure_solution 'Il Milione (Burla, et al., 2007)'
_diffrn_ambient_temperature 100
_diffrn_detector_area_resol_mean 10.000
_diffrn_measured_fraction_theta_full 0.998
_diffrn_measured_fraction_theta_max 0.998
_diffrn_measurement_device_type 'Rigaku R-AXIS RAPID'
_diffrn_measurement_method \w
_diffrn_radiation_type 'Cu K\a'
_diffrn_radiation_wavelength 1.54187
_diffrn_reflns_av_R_equivalents 0.1572
_diffrn_reflns_av_unetI/netI 0.1353
_diffrn_reflns_Laue_measured_fraction_full 0.000
_diffrn_reflns_Laue_measured_fraction_max 0.000
_diffrn_reflns_limit_h_max 19
_diffrn_reflns_limit_h_min -19
_diffrn_reflns_limit_k_max 10
_diffrn_reflns_limit_k_min -9
_diffrn_reflns_limit_l_max 9
_diffrn_reflns_limit_l_min -9
_diffrn_reflns_number 12205
_diffrn_reflns_point_group_measured_fraction_full 0.000
_diffrn_reflns_point_group_measured_fraction_max 0.000
_diffrn_reflns_theta_full 68.110
_diffrn_reflns_theta_max 68.110
_diffrn_reflns_theta_min 5.439
_diffrn_standards_number 0
_exptl_absorpt_coefficient_mu 4.376
_exptl_absorpt_correction_T_max 0.916
_exptl_absorpt_correction_T_min 0.486
_exptl_absorpt_correction_type multi-scan
_exptl_absorpt_process_details 'ABSCOR (Rigaku, 1995)'
_exptl_crystal_colour yellow
_exptl_crystal_density_diffrn 1.647
_exptl_crystal_density_method 'not measured'
_exptl_crystal_description platelet
_exptl_crystal_F_000 576.00
_exptl_crystal_size_max 0.100
_exptl_crystal_size_mid 0.100
_exptl_crystal_size_min 0.020
_refine_diff_density_max 0.43
_refine_diff_density_min -0.56
_refine_ls_extinction_method none
_refine_ls_goodness_of_fit_ref 0.934
_refine_ls_hydrogen_treatment mixed
_refine_ls_number_parameters 167
_refine_ls_number_reflns 2043
_refine_ls_number_restraints 0
_refine_ls_R_factor_all 0.1777
_refine_ls_R_factor_gt 0.1001
_refine_ls_shift/su_max 0.000
_refine_ls_structure_factor_coef Fsqd
_refine_ls_weighting_details 'w = 1/[\s^2^(Fo^2^)+(0.1827P)^2^] where P=(Fo^2^+2Fc^2^)/3'
_refine_ls_weighting_scheme calc
_refine_ls_wR_factor_gt 0.2504
_refine_ls_wR_factor_ref 0.3308
_reflns_number_gt 826
_reflns_number_total 2043
_reflns_threshold_expression F^2^>2.0\s(F^2^)
_cod_data_source_file am0c09501_si_002.cif
_cod_data_source_block 181219_NDI_K_recrystallized
_cod_original_cell_volume 1126.5888
_cod_database_code 4517889

loop_
_space_group_symop_id
_space_group_symop_operation_xyz
1 +X,+Y,+Z
2 -X,1/2+Y,1/2-Z
3 -X,-Y,-Z
4 +X,-1/2-Y,-1/2+Z

loop_
_atom_site_label
_atom_site_type_symbol
_atom_site_fract_x
_atom_site_fract_y
_atom_site_fract_z
_atom_site_U_iso_or_equiv
_atom_site_adp_type
_atom_site_occupancy
_atom_site_symmetry_multiplicity
_atom_site_calc_flag
_atom_site_refinement_flags
_atom_site_disorder_assembly
_atom_site_disorder_group
K1 K 0.59319(10) 0.3634(2) 0.9831(2) 0.0770(8) Uani 1 1 d . . .
O5 O 0.5736(4) 0.6983(9) 1.0697(7) 0.083(2) Uani 1 1 d . . .
H2 H 0.576(3) 0.614(6) 1.056(6) 0.003(15) Uiso 1 1 d . . .
O1 O 0.9233(3) 0.6530(6) 0.5329(6) 0.0724(16) Uani 1 1 d . . .
O2 O 0.7438(3) 0.4797(7) 0.9156(6) 0.0799(18) Uani 1 1 d . . .
O3 O 0.6567(4) 0.3689(8) 0.2942(7) 0.089(2) Uani 1 1 d . . .
O4 O 0.6525(4) 0.6254(8) 0.3514(7) 0.088(2) Uani 1 1 d . . .
N1 N 0.8328(4) 0.5736(8) 0.7274(7) 0.0657(18) Uani 1 1 d . . .
C1 C 1.0612(5) 0.6120(9) 0.7449(9) 0.065(2) Uani 1 1 d . . .
H1 H 1.0711 0.6549 0.6401 0.079 Uiso 1 1 calc R . .
C2 C 0.9825(5) 0.5773(10) 0.7886(8) 0.062(2) Uani 1 1 d . . .
C3 C 0.9122(5) 0.6046(10) 0.6734(9) 0.067(2) Uani 1 1 d . . .
C4 C 0.8162(5) 0.5087(10) 0.8802(9) 0.071(2) Uani 1 1 d . . .
C5 C 0.8859(4) 0.4768(9) 0.9932(8) 0.058(2) Uani 1 1 d . . .
C6 C 0.8727(5) 0.4153(10) 1.1462(9) 0.067(2) Uani 1 1 d . . .
H6 H 0.8183 0.3912 1.1781 0.080 Uiso 1 1 calc R . .
C7 C 0.9675(4) 0.5140(9) 0.9458(8) 0.058(2) Uani 1 1 d . . .
C8 C 0.7639(5) 0.6038(10) 0.6147(9) 0.072(2) Uani 1 1 d . . .
H8A H 0.7788 0.6897 0.5386 0.087 Uiso 1 1 calc R . .
H8B H 0.7158 0.6394 0.6770 0.087 Uiso 1 1 calc R . .
C9 C 0.7412(5) 0.4579(10) 0.5186(9) 0.072(2) Uani 1 1 d . . .
H9A H 0.7188 0.3782 0.5943 0.087 Uiso 1 1 calc R . .
H9B H 0.7918 0.4132 0.4719 0.087 Uiso 1 1 calc R . .
C10 C 0.6768(5) 0.4861(14) 0.3768(9) 0.078(3) Uani 1 1 d . . .
O6 O 0.5348(4) 0.4778(9) 0.6811(8) 0.124(3) Uani 1 1 d . . .

loop_
_atom_site_aniso_label
_atom_site_aniso_U_11
_atom_site_aniso_U_22
_atom_site_aniso_U_33
_atom_site_aniso_U_23
_atom_site_aniso_U_13
_atom_site_aniso_U_12
K1 0.0617(12) 0.1134(19) 0.0557(12) -0.0042(9) -0.0032(8) 0.0019(10)
O5 0.072(4) 0.097(6) 0.079(4) 0.003(4) -0.004(3) -0.014(4)
O1 0.078(4) 0.088(4) 0.052(3) 0.009(3) 0.001(3) -0.001(3)
O2 0.057(4) 0.120(5) 0.063(3) -0.003(3) 0.004(3) -0.007(3)
O3 0.095(5) 0.120(6) 0.051(3) 0.001(3) -0.013(3) -0.012(4)
O4 0.097(5) 0.113(6) 0.053(4) 0.005(3) -0.007(3) 0.018(4)
N1 0.059(4) 0.089(5) 0.049(4) 0.004(3) 0.003(3) -0.004(3)
C1 0.068(5) 0.082(6) 0.048(4) -0.001(4) 0.010(4) -0.003(4)
C2 0.071(5) 0.072(5) 0.042(4) -0.003(4) 0.004(3) -0.004(4)
C3 0.070(6) 0.082(6) 0.049(5) -0.001(4) 0.000(4) 0.001(4)
C4 0.073(6) 0.089(7) 0.052(5) -0.003(4) 0.003(4) 0.003(5)
C5 0.054(4) 0.075(6) 0.045(4) -0.002(3) 0.002(3) -0.001(4)
C6 0.058(5) 0.091(6) 0.051(5) 0.002(4) 0.007(3) -0.004(4)
C7 0.061(5) 0.068(5) 0.044(4) -0.003(4) 0.003(3) -0.006(4)
C8 0.061(5) 0.102(7) 0.053(5) 0.001(4) -0.007(4) 0.007(4)
C9 0.066(5) 0.099(7) 0.051(4) 0.001(4) 0.002(4) 0.001(5)
C10 0.072(6) 0.126(9) 0.035(4) 0.000(5) -0.003(4) -0.006(6)
O6 0.078(4) 0.192(8) 0.101(5) 0.065(5) -0.009(4) -0.017(5)

loop_
_atom_type_symbol
_atom_type_description
_atom_type_scat_dispersion_real
_atom_type_scat_dispersion_imag
_atom_type_scat_source
C C 0.0181 0.0091
;
International Tables for Crystallography
(Vol. C, Tables 4.2.6.8 and 6.1.1.4)
;
H H 0.0000 0.0000
;
International Tables for Crystallography
(Vol. C, Table 6.1.1.4)
;
O O 0.0492 0.0322
;
International Tables for Crystallography
(Vol. C, Tables 4.2.6.8 and 6.1.1.4)
;
N N 0.0311 0.0180
;
International Tables for Crystallography
(Vol. C, Tables 4.2.6.8 and 6.1.1.4)
;
K K 0.3868 1.0657
;
International Tables for Crystallography
(Vol. C, Tables 4.2.6.8 and 6.1.1.4)
;

loop_
_geom_angle_atom_site_label_1
_geom_angle_atom_site_label_2
_geom_angle_atom_site_label_3
_geom_angle
_geom_angle_site_symmetry_1
_geom_angle_site_symmetry_3
_geom_angle_publ_flag
O2 K1 O3 77.82(18) . 4_566 ?
O2 K1 O3 81.89(17) . 1_556 ?
O3 K1 O3 113.80(17) 4_566 1_556 ?
O2 K1 O5 156.64(19) . 3_667 ?
O3 K1 O5 99.0(2) 4_566 3_667 ?
O3 K1 O5 119.71(19) 1_556 3_667 ?
O2 K1 O6 89.19(17) . . ?
O3 K1 O6 82.6(2) 4_566 . ?
O3 K1 O6 158.9(2) 1_556 . ?
O5 K1 O6 67.46(17) 3_667 . ?
O2 K1 O5 78.64(19) . . ?
O3 K1 O5 151.4(2) 4_566 . ?
O3 K1 O5 78.39(19) 1_556 . ?
O5 K1 O5 96.17(19) 3_667 . ?
O6 K1 O5 81.1(2) . . ?
O2 K1 C10 83.9(2) . 4_566 ?
O3 K1 C10 20.02(16) 4_566 4_566 ?
O3 K1 C10 96.28(17) 1_556 4_566 ?
O5 K1 C10 101.1(2) 3_667 4_566 ?
O6 K1 C10 101.8(2) . 4_566 ?
O5 K1 C10 162.3(2) . 4_566 ?
O2 K1 K1 121.21(16) . 3_667 ?
O3 K1 K1 142.03(14) 4_566 3_667 ?
O3 K1 K1 101.94(15) 1_556 3_667 ?
O5 K1 K1 49.72(17) 3_667 3_667 ?
O6 K1 K1 66.52(16) . 3_667 ?
O5 K1 K1 46.45(12) . 3_667 ?
C10 K1 K1 150.61(18) 4_566 3_667 ?
O2 K1 K1 110.87(11) . 4_566 ?
O3 K1 K1 102.57(15) 4_566 4_566 ?
O3 K1 K1 33.76(13) 1_556 4_566 ?
O5 K1 K1 92.46(13) 3_667 4_566 ?
O6 K1 K1 159.88(12) . 4_566 ?
O5 K1 K1 100.78(13) . 4_566 ?
C10 K1 K1 82.59(15) 4_566 4_566 ?
K1 K1 K1 100.06(5) 3_667 4_566 ?
O2 K1 K1 87.20(12) . 4_565 ?
O3 K1 K1 33.96(12) 4_566 4_565 ?
O3 K1 K1 147.74(15) 1_556 4_565 ?
O5 K1 K1 78.40(14) 3_667 4_565 ?
O6 K1 K1 49.67(17) . 4_565 ?
O5 K1 K1 129.00(14) . 4_565 ?
C10 K1 K1 52.23(14) 4_566 4_565 ?
K1 K1 K1 109.65(5) 3_667 4_565 ?
K1 K1 K1 129.88(9) 4_566 4_565 ?
O2 K1 H2 80.1(14) . . ?
O3 K1 H2 153.3(14) 4_566 . ?
O3 K1 H2 77.4(14) 1_556 . ?
O5 K1 H2 95.3(14) 3_667 . ?
O6 K1 H2 82.3(14) . . ?
O5 K1 H2 1.9(15) . . ?
C10 K1 H2 163.4(14) 4_566 . ?
K1 K1 H2 45.6(14) 3_667 . ?
K1 K1 H2 99.2(14) 4_566 . ?
K1 K1 H2 130.5(14) 4_565 . ?
K1 O5 K1 83.83(19) 3_667 . ?
K1 O5 H2 81(5) 3_667 . ?
K1 O5 H2 6(5) . . ?
C4 O2 K1 170.0(6) . . ?
C10 O3 K1 111.4(5) . 4_565 ?
C10 O3 K1 127.9(6) . 1_554 ?
K1 O3 K1 112.3(2) 4_565 1_554 ?
C3 N1 C4 123.6(7) . . ?
C3 N1 C8 118.0(6) . . ?
C4 N1 C8 118.3(7) . . ?
C2 C1 C6 120.5(7) . 3_767 ?
C2 C1 H1 119.7 . . ?
C6 C1 H1 119.7 3_767 . ?
C1 C2 C7 119.9(7) . . ?
C1 C2 C3 120.8(7) . . ?
C7 C2 C3 119.3(7) . . ?
O1 C3 N1 120.7(7) . . ?
O1 C3 C2 121.1(8) . . ?
N1 C3 C2 118.3(7) . . ?
O2 C4 N1 119.2(8) . . ?
O2 C4 C5 122.5(7) . . ?
N1 C4 C5 118.3(7) . . ?
C6 C5 C7 119.7(7) . . ?
C6 C5 C4 120.6(7) . . ?
C7 C5 C4 119.7(7) . . ?
C5 C6 C1 120.6(7) . 3_767 ?
C5 C6 H6 119.7 . . ?
C1 C6 H6 119.7 3_767 . ?
C7 C7 C2 120.1(9) 3_767 . ?
C7 C7 C5 119.3(8) 3_767 . ?
C2 C7 C5 120.6(7) . . ?
N1 C8 C9 111.4(7) . . ?
N1 C8 H8A 109.3 . . ?
C9 C8 H8A 109.3 . . ?
N1 C8 H8B 109.3 . . ?
C9 C8 H8B 109.3 . . ?
H8A C8 H8B 108.0 . . ?
C8 C9 C10 114.7(7) . . ?
C8 C9 H9A 108.6 . . ?
C10 C9 H9A 108.6 . . ?
C8 C9 H9B 108.6 . . ?
C10 C9 H9B 108.6 . . ?
H9A C9 H9B 107.6 . . ?
O3 C10 O4 125.3(8) . . ?
O3 C10 C9 116.7(9) . . ?
O4 C10 C9 117.9(8) . . ?
O3 C10 K1 48.6(5) . 4_565 ?
O4 C10 K1 137.3(6) . 4_565 ?
C9 C10 K1 86.7(5) . 4_565 ?

loop_
_geom_bond_atom_site_label_1
_geom_bond_atom_site_label_2
_geom_bond_distance
_geom_bond_site_symmetry_2
_geom_bond_publ_flag
K1 O2 2.708(6) . ?
K1 O3 2.718(6) 4_566 ?
K1 O3 2.732(6) 1_556 ?
K1 O5 2.789(6) 3_667 ?
K1 O6 2.805(6) . ?
K1 O5 2.935(8) . ?
K1 C10 3.373(11) 4_566 ?
K1 K1 3.825(4) 3_667 ?
K1 K1 4.5250(17) 4_566 ?
K1 K1 4.5250(17) 4_565 ?
K1 H2 2.22(5) . ?
O5 K1 2.789(6) 3_667 ?
O5 H2 0.72(5) . ?
O1 C3 1.239(8) . ?
O2 C4 1.244(9) . ?
O3 C10 1.240(10) . ?
O3 K1 2.718(6) 4_565 ?
O3 K1 2.732(6) 1_554 ?
O4 C10 1.257(10) . ?
N1 C3 1.399(9) . ?
N1 C4 1.399(9) . ?
N1 C8 1.461(8) . ?
C1 C2 1.369(10) . ?
C1 C6 1.402(10) 3_767 ?
C1 H1 0.9500 . ?
C2 C7 1.421(10) . ?
C2 C3 1.486(10) . ?
C4 C5 1.473(10) . ?
C5 C6 1.378(9) . ?
C5 C7 1.426(10) . ?
C6 C1 1.402(10) 3_767 ?
C6 H6 0.9500 . ?
C7 C7 1.388(13) 3_767 ?
C8 C9 1.504(11) . ?
C8 H8A 0.9900 . ?
C8 H8B 0.9900 . ?
C9 C10 1.567(10) . ?
C9 H9A 0.9900 . ?
C9 H9B 0.9900 . ?
C10 K1 3.373(11) 4_565 ?

loop_
_geom_torsion_atom_site_label_1
_geom_torsion_atom_site_label_2
_geom_torsion_atom_site_label_3
_geom_torsion_atom_site_label_4
_geom_torsion
_geom_torsion_site_symmetry_1
_geom_torsion_site_symmetry_2
_geom_torsion_site_symmetry_3
_geom_torsion_site_symmetry_4
_geom_torsion_publ_flag
O2 K1 O5 K1 156.94(19) . . . 3_667 ?
O3 K1 O5 K1 121.9(3) 4_566 . . 3_667 ?
O3 K1 O5 K1 -119.13(19) 1_556 . . 3_667 ?
O5 K1 O5 K1 0.0 3_667 . . 3_667 ?
O6 K1 O5 K1 65.97(16) . . . 3_667 ?
C10 K1 O5 K1 166.9(6) 4_566 . . 3_667 ?
K1 K1 O5 K1 -93.70(12) 4_566 . . 3_667 ?
K1 K1 O5 K1 80.05(17) 4_565 . . 3_667 ?
O3 K1 O2 C4 -23(3) 4_566 . . . ?
O3 K1 O2 C4 94(3) 1_556 . . . ?
O5 K1 O2 C4 -107(3) 3_667 . . . ?
O6 K1 O2 C4 -105(3) . . . . ?
O5 K1 O2 C4 174(3) . . . . ?
C10 K1 O2 C4 -3(3) 4_566 . . . ?
K1 K1 O2 C4 -167(3) 3_667 . . . ?
K1 K1 O2 C4 76(3) 4_566 . . . ?
K1 K1 O2 C4 -56(3) 4_565 . . . ?
C6 C1 C2 C7 0.4(12) 3_767 . . . ?
C6 C1 C2 C3 -179.5(7) 3_767 . . . ?
C4 N1 C3 O1 175.5(8) . . . . ?
C8 N1 C3 O1 -1.5(12) . . . . ?
C4 N1 C3 C2 -4.2(12) . . . . ?
C8 N1 C3 C2 178.8(7) . . . . ?
C1 C2 C3 O1 3.1(12) . . . . ?
C7 C2 C3 O1 -176.8(7) . . . . ?
C1 C2 C3 N1 -177.2(7) . . . . ?
C7 C2 C3 N1 3.0(11) . . . . ?
K1 O2 C4 N1 104(3) . . . . ?
K1 O2 C4 C5 -75(3) . . . . ?
C3 N1 C4 O2 -177.3(7) . . . . ?
C8 N1 C4 O2 -0.3(12) . . . . ?
C3 N1 C4 C5 2.4(12) . . . . ?
C8 N1 C4 C5 179.4(7) . . . . ?
O2 C4 C5 C6 -1.3(13) . . . . ?
N1 C4 C5 C6 179.0(7) . . . . ?
O2 C4 C5 C7 -179.5(7) . . . . ?
N1 C4 C5 C7 0.8(11) . . . . ?
C7 C5 C6 C1 -0.4(12) . . . 3_767 ?
C4 C5 C6 C1 -178.6(7) . . . 3_767 ?
C1 C2 C7 C7 -0.7(13) . . . 3_767 ?
C3 C2 C7 C7 179.2(9) . . . 3_767 ?
C1 C2 C7 C5 -179.8(7) . . . . ?
C3 C2 C7 C5 0.0(11) . . . . ?
C6 C5 C7 C7 0.7(14) . . . 3_767 ?
C4 C5 C7 C7 178.9(8) . . . 3_767 ?
C6 C5 C7 C2 179.9(7) . . . . ?
C4 C5 C7 C2 -1.9(12) . . . . ?
C3 N1 C8 C9 92.4(9) . . . . ?
C4 N1 C8 C9 -84.8(9) . . . . ?
N1 C8 C9 C10 -171.3(6) . . . . ?
K1 O3 C10 O4 -125.2(8) 4_565 . . . ?
K1 O3 C10 O4 19.9(13) 1_554 . . . ?
K1 O3 C10 C9 58.1(8) 4_565 . . . ?
K1 O3 C10 C9 -156.8(5) 1_554 . . . ?
K1 O3 C10 K1 145.1(8) 1_554 . . 4_565 ?
C8 C9 C10 O3 179.7(7) . . . . ?
C8 C9 C10 O4 2.7(10) . . . . ?
C8 C9 C10 K1 -140.7(6) . . . 4_565 ?
